data_2000937
loop_
_publ_author_name
'Rychlewska, U.'

_publ_section_title
;Unusual conformation of
 (<i>R</i>,<i>R</i>)-<i>N</i>,<i>N</i>,<i>N</i>',<i>N</i>'-tetramethyltartramide
 (I) and its <i>O</i>,<i>O</i>'-dibenzoyl derivative (II)
;
_journal_issue 5
_journal_name_full 'Acta Crystallographica Section C'
_journal_page_first 965
_journal_page_last 969
_journal_paper_doi 10.1107/S0108270192000921
_journal_volume 48
_journal_year 1992
_chemical_formula_sum 'C22 H24 N2 O6'
_chemical_formula_weight 412.44
_space_group_crystal_system monoclinic
_space_group_IT_number 4
_space_group_name_Hall 'P 2yb'
_space_group_name_H-M_alt 'P 1 21 1'
_cell_angle_alpha 90
_cell_angle_beta 102.783(9)
_cell_angle_gamma 90
_cell_formula_units_Z 2
_cell_length_a 9.5780(10)
_cell_length_b 13.6920(10)
_cell_length_c 8.5080(10)
_cell_measurement_reflns_used 15
_cell_measurement_temperature 295
_cell_measurement_theta_max 16.1
_cell_measurement_theta_min 8.0
_cell_volume 1088.10(19)
_diffrn_measurement_device 'Syntex P2~1~'
_diffrn_measurement_method \q/2\q
_diffrn_radiation_type CuK\a
_diffrn_radiation_wavelength 1.54178
_diffrn_reflns_av_R_equivalents 0.024
_diffrn_reflns_limit_h_max 10
_diffrn_reflns_limit_h_min 0
_diffrn_reflns_limit_k_max 14
_diffrn_reflns_limit_k_min -14
_diffrn_reflns_limit_l_max 9
_diffrn_reflns_limit_l_min -9
_diffrn_reflns_number 2941
_diffrn_reflns_theta_max 58
_diffrn_standards_decay_% .0
_diffrn_standards_interval_time 100
_diffrn_standards_number 2
_exptl_absorpt_coefficient_mu 0.73
_exptl_crystal_colour Transparent
_exptl_crystal_density_diffrn 1.26
_exptl_crystal_density_meas 1.26
_exptl_crystal_description Needle
_exptl_crystal_size_max 0.55
_exptl_crystal_size_mid 0.35
_exptl_crystal_size_min 0.3
_refine_diff_density_max 0.19
_refine_diff_density_min -0.18
_refine_ls_extinction_coef 1.37(1)x10^-5^
_refine_ls_extinction_method F^*^~c~=F~c~(1-xF^2^~c~/sin\q)
_refine_ls_goodness_of_fit_obs 3.4
_refine_ls_hydrogen_treatment refU
_refine_ls_number_parameters 280
_refine_ls_number_reflns 2795
_refine_ls_R_factor_obs 0.036
_refine_ls_shift/esd_max 0.16
_refine_ls_structure_factor_coef F
_refine_ls_weighting_details 'w = 1/(\s^2^~F~+0.0001F^2^)'
_refine_ls_weighting_scheme calc
_refine_ls_wR_factor_obs 0.050
_reflns_number_observed 2810
_reflns_number_total 2906
_reflns_observed_criterion I>=1.96\s(I)
_cod_data_source_file ab1002.cif
_cod_data_source_block ab1002b
_cod_depositor_comments
;
The following automatic conversions were performed:
'_symmetry_cell_setting' value 'Monoclinic' changed to 'monoclinic'
according to '/home/saulius/struct/CIF-dictionaries/cif_core.dic'
dictionary named 'cif_core.dic' version 2.4.1 from 2010-06-29.

Automatic conversion script
Id: cif_fix_enum 1527 2010-12-29 10:47:43Z saulius 

The following automatic conversions were performed:

'_symmetry_cell_setting' value 'Monoclinic' changed to 'monoclinic'
according to /home/saulius/struct/CIF-dictionaries/cif_core.dic
dictionary named 'cif_core.dic' version 2.4.1 from 2010-06-29.

Automatic conversion script
Id: cif_fix_values 1715 2011-07-08 13:25:40Z adriana 

The following automatic conversions were performed:

'_refine_ls_weighting_scheme' value '1/(\s^2^~F~+0.0001F^2^)' was
changed to 'calc'. New tag '_refine_ls_weighting_details' was
created. The value of the new tag was set to 'w =
1/(\s^2^~F~+0.0001F^2^)'.

Automatic conversion script
Id: cif_fix_values 3143 2015-03-26 13:38:13Z robertas 
;
_cod_original_cell_volume 1088.1(2)
_cod_database_code 2000937

loop_
_space_group_symop_id
_space_group_symop_operation_xyz
1 x,y,z
2 -x,y+1/2,-z

loop_
_atom_site_label
_atom_site_fract_x
_atom_site_fract_y
_atom_site_fract_z
_atom_site_U_iso_or_equiv
C(1) .5331(2) .7552(2) .5578(3) .0570(10)
C(2) .4684(2) .8143(2) .4074(3) .0560(10)
C(3) .5824(2) .8398(2) .3133(3) .0610(10)
C(4) .6930(2) .9109(2) .4083(3) .0660(10)
C(11) .2957(3) .7534(3) .6310(4) .0840(10)
C(12) .5085(4) .6675(3) .7952(4) .0870(10)
C(21) .2398(2) .7995(2) .2267(3) .0570(10)
C(22) .1520(2) .7365(2) .1005(3) .0630(10)
C(23) .0288(3) .7766(3) .0053(4) .0840(10)
C(24) -.0568(4) .7193(4) -.1139(4) .104(2)
C(25) -.0191(4) .6256(4) -.1378(4) .108(2)
C(26) .1032(4) .5874(3) -.0463(5) .111(2)
C(27) .1893(3) .6418(3) .0735(4) .0850(10)
C(31) .5577(3) .9034(2) .0473(3) .0640(10)
C(32) .4594(3) .9584(2) -.0823(3) .0610(10)
C(33) .5033(3) .9770(2) -.2245(3) .0710(10)
C(34) .4154(4) 1.0290(2) -.3472(3) .0790(10)
C(35) .2836(4) 1.0615(2) -.3288(3) .0810(10)
C(36) .2391(3) 1.0438(3) -.1878(3) .0800(10)
C(37) .3268(3) .9914(2) -.0641(3) .0670(10)
C(41) .8941(3) .8003(3) .3864(5) .1020(10)
C(42) .9336(4) .9578(4) .5335(5) .118(2)
O(1) .6606(2) .7340(2) .5846(2) .0750(10)
O(2) .36280(10) .7552 .3017(2) .0560(10)
O(3) .5003(2) .8926(2) .1758(2) .0690(10)
O(4) .6490(2) .9861(2) .4571(3) .0910(10)
O(21) .2059(2) .8802(2) .2611(2) .0710(10)
O(31) .6743(2) .8748(2) .0428(2) .0960(10)
N(1) .4475(2) .7293(2) .6559(2) .0650(10)
N(4) .8333(2) .8894(2) .4343(3) .0830(10)
H2 .423 .880 .445 ?
H3 .639 .776 .286 ?
H111 .263 .817 .556 ?
H112 .234 .694 .582 ?
H113 .281 .767 .751 ?
H121 .453 .605 .776 ?
H122 .496 .699 .908 ?
H123 .620 .654 .800 ?
H23 -.001 .851 .023 ?
H24 -.154 .750 -.188 ?
H25 -.086 .582 -.230 ?
H26 .133 .513 -.068 ?
H27 .286 .610 .146 ?
H33 .606 .951 -.239 ?
H34 .450 1.044 -.457 ?
H35 .215 1.101 -.426 ?
H36 .136 1.070 -.174 ?
H37 .292 .976 .046 ?
H411 .908 .750 .487 ?
H412 .997 .816 .359 ?
H413 .824 .769 .282 ?
H421 .892 1.031 .524 ?
H422 1.037 .956 .502 ?
H423 .944 .931 .655 ?

loop_
_geom_bond_atom_site_label_1
_geom_bond_atom_site_label_2
_geom_bond_distance
C(1) C(2) 1.525(4)
C(1) O(1) 1.227(3)
C(1) N(1) 1.341(3)
C(2) C(3) 1.530(3)
C(2) O(2) 1.444(2)
C(3) C(4) 1.531(3)
C(3) O(3) 1.450(3)
C(4) O(4) 1.220(4)
C(4) N(4) 1.345(3)
C(11) N(1) 1.460(4)
C(12) N(1) 1.468(4)
C(21) C(22) 1.485(3)
C(21) O(2) 1.353(2)
C(21) O(21) 1.206(4)
C(22) C(23) 1.388(4)
C(22) C(27) 1.378(5)
C(23) C(24) 1.396(5)
C(24) C(25) 1.360(8)
C(25) C(26) 1.360(5)
C(26) C(27) 1.379(5)
C(31) C(32) 1.487(4)
C(31) O(3) 1.336(4)
C(31) O(31) 1.192(4)
C(32) C(33) 1.389(4)
C(32) C(37) 1.389(4)
C(33) C(34) 1.384(4)
C(34) C(35) 1.380(5)
C(35) C(36) 1.381(4)
C(36) C(37) 1.392(4)
C(41) N(4) 1.449(5)
C(42) N(4) 1.468(5)
